data_4332532
loop_
_publ_author_name
'Cordes, David B.'
'Hanton, Lyall R.'
'Spicer, Mark D.'

_publ_section_title
;
 Helices versus Zigzag Chains:&#x00A0; One-Dimensional Coordination
 Polymers of AgIand Bis(4-pyridyl)amine
;
_journal_issue 19
_journal_name_full 'Inorganic Chemistry'
_journal_page_first 7651
_journal_page_last 7664
_journal_paper_doi 10.1021/ic060487y
_journal_volume 45
_journal_year 2006
_chemical_absolute_configuration unk
_chemical_compound_source 'synthesis as described'
_chemical_formula_moiety 'C10 H9 N3'
_chemical_formula_sum 'C10 H9 N3'
_chemical_formula_weight 171.2
_chemical_name_common dcbpa
_chemical_name_systematic
;
 ?
;
_space_group_IT_number 29
_symmetry_cell_setting orthorhombic
_symmetry_Int_Tables_number 29
_symmetry_space_group_name_Hall 'P -2ac 2a'
_symmetry_space_group_name_H-M 'P 21 c a'
_atom_sites_solution_hydrogens geom
_atom_sites_solution_primary direct
_atom_sites_solution_secondary difmap
_audit_conform_dict_location ftp://ftp.iucr.org/pub/cif_core.dic
_audit_conform_dict_name cif_core.dic
_audit_conform_dict_version 2.2
_audit_creation_date 2004-10-19T13:11:50-00:00
_audit_creation_method 'WinGX routine CIF_UPDATE'
_cell_angle_alpha 90
_cell_angle_beta 90
_cell_angle_gamma 90
_cell_formula_units_Z 4
_cell_length_a 7.3221(5)
_cell_length_b 9.7525(7)
_cell_length_c 11.8921(10)
_cell_measurement_reflns_used 1608
_cell_measurement_temperature 123(2)
_cell_measurement_theta_max 27.485
_cell_measurement_theta_min 3
_cell_measurement_wavelength 0.71073
_cell_volume 849.20(11)
_computing_cell_refinement 'HKL Scalepack (Otwinowski & Minor 1997)'
_computing_data_collection 'Collect (Nonius BV, 1997-2000)'
_computing_data_reduction 'HKL Denzo and Scalepack (Otwinowski & Minor 1997)'
_computing_molecular_graphics 'Ortep-3 for Windows (Farrugia, 1997)'
_computing_publication_material 'WinGX publication routines (Farrugia, 1999)'
_computing_structure_refinement 'SHELXL-97 (Sheldrick, 1997)'
_computing_structure_solution 'SHELXS-97 (Sheldrick, 1997)'
_diffrn_ambient_temperature 123(2)
_diffrn_detector 'CCD plate'
_diffrn_measured_fraction_theta_full 0.988
_diffrn_measured_fraction_theta_max 0.988
_diffrn_measurement_device '95mm CCD camera on \k-goniostat'
_diffrn_measurement_device_type KappaCCD
_diffrn_measurement_method 'CCD rotation images, thick slices'
_diffrn_orient_matrix_type 'by Nonius Collect from scalepack cell'
_diffrn_orient_matrix_UB_11 -0.512031E-1
_diffrn_orient_matrix_UB_12 0.207609E-1
_diffrn_orient_matrix_UB_13 -0.760559E-1
_diffrn_orient_matrix_UB_21 -0.117898
_diffrn_orient_matrix_UB_22 -0.442969E-1
_diffrn_orient_matrix_UB_23 0.219943E-1
_diffrn_orient_matrix_UB_31 -0.461574E-1
_diffrn_orient_matrix_UB_32 0.901153E-1
_diffrn_orient_matrix_UB_33 0.283334E-1
_diffrn_radiation_monochromator graphite
_diffrn_radiation_probe x-ray
_diffrn_radiation_type MoK\a
_diffrn_radiation_wavelength 0.71073
_diffrn_reflns_av_R_equivalents 0.0530
_diffrn_reflns_av_unetI/netI 0.0841
_diffrn_reflns_limit_h_max 9
_diffrn_reflns_limit_h_min -9
_diffrn_reflns_limit_k_max 12
_diffrn_reflns_limit_k_min -12
_diffrn_reflns_limit_l_max 15
_diffrn_reflns_limit_l_min -15
_diffrn_reflns_number 3248
_diffrn_reflns_theta_full 27.56
_diffrn_reflns_theta_max 27.56
_diffrn_reflns_theta_min 3.43
_diffrn_source 'Enraf Nonius FR590'
_exptl_absorpt_coefficient_mu 0.084
_exptl_absorpt_correction_type none
_exptl_crystal_colour colourless
_exptl_crystal_density_diffrn 1.339
_exptl_crystal_density_method 'not measured'
_exptl_crystal_description needle
_exptl_crystal_F_000 360
_exptl_crystal_size_max 0.60
_exptl_crystal_size_mid 0.15
_exptl_crystal_size_min 0.10
_refine_diff_density_max 0.166
_refine_diff_density_min -0.211
_refine_diff_density_rms 0.047
_refine_ls_extinction_coef 0.016(4)
_refine_ls_extinction_expression Fc^*^=kFc[1+0.001xFc^2^\l^3^/sin(2\q)]^-1/4^
_refine_ls_extinction_method SHELXL
_refine_ls_goodness_of_fit_ref 1.115
_refine_ls_hydrogen_treatment mixed
_refine_ls_matrix_type full
_refine_ls_number_parameters 122
_refine_ls_number_reflns 1046
_refine_ls_number_restraints 1
_refine_ls_restrained_S_all 1.114
_refine_ls_R_factor_all 0.0671
_refine_ls_R_factor_gt 0.0436
_refine_ls_shift/su_max 0
_refine_ls_shift/su_mean 0
_refine_ls_structure_factor_coef Fsqd
_refine_ls_weighting_details 'calc w=1/[\s^2^(Fo^2^)+(0.0360P)^2^+0.0000P] where P=(Fo^2^+2Fc^2^)/3'
_refine_ls_weighting_scheme calc
_refine_ls_wR_factor_gt 0.0787
_refine_ls_wR_factor_ref 0.0849
_reflns_number_gt 827
_reflns_number_total 1046
_reflns_threshold_expression >2sigma(I)
_cod_data_source_file ic060487ysup1.cif
_cod_data_source_block lh23
_cod_database_code 4332532

loop_
_symmetry_equiv_pos_as_xyz
'x, y, z'
'x+1/2, y, -z+1/2'
'x+1/2, -y, -z'
'x, -y, z+1/2'

loop_
_atom_site_label
_atom_site_type_symbol
_atom_site_fract_x
_atom_site_fract_y
_atom_site_fract_z
_atom_site_U_iso_or_equiv
_atom_site_adp_type
_atom_site_occupancy
_atom_site_symmetry_multiplicity
_atom_site_calc_flag
_atom_site_refinement_flags
H1 H 0.518(4) 0.138(3) 0.095(2) 0.050 Uiso 1 1 d .
C1 C 0.5089(4) 0.1261(2) 0.2637(2) 0.0208(6) Uani 1 1 d .
C2 C 0.4367(4) -0.0065(2) 0.2620(2) 0.0222(6) Uani 1 1 d .
H2 H 0.3914 -0.0443 0.1939 0.027 Uiso 1 1 calc R
C3 C 0.4317(3) -0.0816(2) 0.35941(19) 0.0237(6) Uani 1 1 d .
H3 H 0.3842 -0.1722 0.3556 0.028 Uiso 1 1 calc R
C4 C 0.5539(4) 0.0918(2) 0.46054(19) 0.0237(6) Uani 1 1 d .
H4 H 0.5935 0.1276 0.5307 0.028 Uiso 1 1 calc R
C5 C 0.5681(4) 0.1766(2) 0.36788(18) 0.0215(6) Uani 1 1 d .
H5 H 0.6166 0.2665 0.3746 0.026 Uiso 1 1 calc R
C6 C 0.5786(4) 0.3320(2) 0.14669(18) 0.0199(6) Uani 1 1 d .
C7 C 0.5418(4) 0.4392(2) 0.2204(2) 0.0231(6) Uani 1 1 d .
H7 H 0.4787 0.4226 0.2889 0.028 Uiso 1 1 calc R
C8 C 0.5980(4) 0.5701(2) 0.1928(2) 0.0288(6) Uani 1 1 d .
H8 H 0.5711 0.6415 0.2446 0.035 Uiso 1 1 calc R
C9 C 0.7194(4) 0.4993(3) 0.0274(2) 0.0272(7) Uani 1 1 d .
H9 H 0.7805 0.5192 -0.0412 0.033 Uiso 1 1 calc R
C10 C 0.6695(4) 0.3653(2) 0.04712(19) 0.0226(6) Uani 1 1 d .
H10 H 0.6966 0.2961 -0.0066 0.027 Uiso 1 1 calc R
N1 N 0.5255(3) 0.19642(19) 0.16308(16) 0.0222(5) Uani 1 1 d .
N2 N 0.4895(3) -0.03584(19) 0.45985(15) 0.0242(6) Uani 1 1 d .
N3 N 0.6878(3) 0.60415(19) 0.09834(17) 0.0291(6) Uani 1 1 d .

loop_
_atom_site_aniso_label
_atom_site_aniso_U_11
_atom_site_aniso_U_22
_atom_site_aniso_U_33
_atom_site_aniso_U_23
_atom_site_aniso_U_13
_atom_site_aniso_U_12
C1 0.0196(13) 0.0213(11) 0.0214(14) 0.0019(10) 0.0031(11) 0.0032(11)
C2 0.0254(14) 0.0196(11) 0.0217(14) -0.0018(11) -0.0011(12) -0.0006(12)
C3 0.0252(14) 0.0192(12) 0.0269(14) 0.0010(11) 0.0032(13) -0.0008(11)
C4 0.0267(14) 0.0259(13) 0.0184(14) -0.0019(10) -0.0007(11) -0.0004(13)
C5 0.0245(14) 0.0198(11) 0.0202(13) -0.0001(10) -0.0010(12) -0.0025(11)
C6 0.0212(13) 0.0207(12) 0.0179(13) 0.0030(10) -0.0050(11) 0.0015(11)
C7 0.0247(15) 0.0233(12) 0.0214(13) 0.0003(10) 0.0002(12) 0.0002(12)
C8 0.0339(16) 0.0227(13) 0.0299(16) -0.0019(11) -0.0030(13) 0.0026(13)
C9 0.0264(17) 0.0294(13) 0.0259(16) 0.0072(12) 0.0008(12) -0.0010(12)
C10 0.0251(14) 0.0218(12) 0.0210(14) -0.0003(10) -0.0011(12) 0.0015(12)
N1 0.0318(13) 0.0187(11) 0.0161(11) 0.0005(8) 0.0010(10) -0.0027(9)
N2 0.0306(14) 0.0234(11) 0.0187(12) 0.0010(8) -0.0003(10) -0.0001(10)
N3 0.0352(13) 0.0249(11) 0.0272(13) 0.0020(10) -0.0008(12) -0.0014(11)

loop_
_atom_type_symbol
_atom_type_description
_atom_type_scat_dispersion_real
_atom_type_scat_dispersion_imag
_atom_type_scat_source
C C 0.003 0.002 'International Tables Vol C Tables 4.2.6.8 and 6.1.1.4'
H H 0 0 'International Tables Vol C Tables 4.2.6.8 and 6.1.1.4'
N N 0.006 0.003 'International Tables Vol C Tables 4.2.6.8 and 6.1.1.4'

loop_
_geom_angle_atom_site_label_1
_geom_angle_atom_site_label_2
_geom_angle_atom_site_label_3
_geom_angle
N1 C1 C2 118.6(2)
N1 C1 C5 124.2(2)
C2 C1 C5 117.1(2)
C3 C2 C1 119.5(2)
N2 C3 C2 124.4(2)
N2 C4 C5 125.5(2)
C4 C5 C1 118.1(2)
C7 C6 N1 124.9(2)
C7 C6 C10 116.9(2)
N1 C6 C10 118.2(2)
C8 C7 C6 119.1(2)
N3 C8 C7 125.0(2)
N3 C9 C10 124.7(2)
C9 C10 C6 119.4(2)
C1 N1 C6 128.04(19)
C4 N2 C3 115.3(2)
C8 N3 C9 114.9(2)

loop_
_geom_bond_atom_site_label_1
_geom_bond_atom_site_label_2
_geom_bond_distance
C1 N1 1.385(3)
C1 C2 1.397(3)
C1 C5 1.402(3)
C2 C3 1.371(3)
C3 N2 1.344(3)
C4 N2 1.331(3)
C4 C5 1.382(3)
C6 C7 1.391(3)
C6 N1 1.392(3)
C6 C10 1.396(3)
C7 C8 1.380(3)
C8 N3 1.344(3)
C9 N3 1.345(3)
C9 C10 1.377(3)
